data_4109565
loop_
_publ_author_name
'Alicea A. Leitch'
'Robert W. Reed'
'Craig M. Robertson'
'James F. Britten'
'Xueyang Yu'
'Richard A. Secco'
'Richard T. Oakley'

_publ_contact_author 'Professor Richard Oakley'
_publ_contact_author_email oakley@uwaterloo.ca
_publ_section_title
;
 An Alternating \p-Stacked Bisdithiazolyl Radical Conductor
;
_journal_name_full 'Journal of the American Chemical Society'
_journal_page_first 7903
_journal_page_last 7914
_journal_paper_doi 10.1021/ja071218p
_journal_volume 129
_journal_year 2007
_chemical_formula_moiety 'C5 H3 N4 S4'
_chemical_formula_sum 'C5 H3 N4 S4'
_chemical_formula_weight 247.35
_chemical_name_systematic
; 
 ? 
;
_space_group_IT_number 64
_symmetry_cell_setting orthorhombic
_symmetry_space_group_name_Hall '-C 2ac 2'
_symmetry_space_group_name_H-M 'C m c a'
_atom_sites_solution_hydrogens geom
_atom_sites_solution_primary direct
_atom_sites_solution_secondary difmap
_audit_creation_method SHELXL-97
_cell_angle_alpha 90.00
_cell_angle_beta 90.00
_cell_angle_gamma 90.00
_cell_formula_units_Z 8
_cell_length_a 6.6488(2)
_cell_length_b 27.2177(5)
_cell_length_c 9.2797(2)
_cell_measurement_reflns_used 2159
_cell_measurement_temperature 295(2)
_cell_measurement_theta_max 67.54
_cell_measurement_theta_min 3.25
_cell_volume 1679.30(7)
_computing_cell_refinement 'Bruker SMART'
_computing_data_collection 'Bruker SMART'
_computing_data_reduction 'Bruker SAINT'
_computing_molecular_graphics 'Bruker SHELXTL'
_computing_publication_material 'Bruker SHELXTL'
_computing_structure_refinement 'SHELXL-97 (Sheldrick, 1997)'
_computing_structure_solution 'SHELXS-97 (Sheldrick, 1990)'
_diffrn_ambient_temperature 295(2)
_diffrn_measured_fraction_theta_full 0.983
_diffrn_measured_fraction_theta_max 0.985
_diffrn_measurement_device_type 'CCD area detector'
_diffrn_measurement_method 'phi and omega scans'
_diffrn_radiation_monochromator 'cross-coupled parallel focusing mirrors'
_diffrn_radiation_source 'rotating anode'
_diffrn_radiation_type CuK\a
_diffrn_radiation_wavelength 1.54178
_diffrn_reflns_av_R_equivalents 0.0446
_diffrn_reflns_av_sigmaI/netI 0.0327
_diffrn_reflns_limit_h_max 7
_diffrn_reflns_limit_h_min -7
_diffrn_reflns_limit_k_max 29
_diffrn_reflns_limit_k_min -31
_diffrn_reflns_limit_l_max 10
_diffrn_reflns_limit_l_min -9
_diffrn_reflns_number 4138
_diffrn_reflns_theta_full 68.22
_diffrn_reflns_theta_max 68.22
_diffrn_reflns_theta_min 3.25
_exptl_absorpt_coefficient_mu 10.015
_exptl_absorpt_correction_T_max 0.9065
_exptl_absorpt_correction_T_min 0.1729
_exptl_absorpt_correction_type multi-scan
_exptl_absorpt_process_details sadabs
_exptl_crystal_colour bronze
_exptl_crystal_density_diffrn 1.957
_exptl_crystal_description plate
_exptl_crystal_F_000 1000
_exptl_crystal_size_max 0.27
_exptl_crystal_size_mid 0.09
_exptl_crystal_size_min 0.01
_refine_diff_density_max 0.484
_refine_diff_density_min -0.318
_refine_diff_density_rms 0.076
_refine_ls_extinction_method none
_refine_ls_goodness_of_fit_ref 1.067
_refine_ls_hydrogen_treatment constr
_refine_ls_matrix_type full
_refine_ls_number_parameters 79
_refine_ls_number_reflns 829
_refine_ls_number_restraints 0
_refine_ls_restrained_S_all 1.067
_refine_ls_R_factor_all 0.0447
_refine_ls_R_factor_gt 0.0386
_refine_ls_shift/su_max 0.000
_refine_ls_shift/su_mean 0.000
_refine_ls_structure_factor_coef Fsqd
_refine_ls_weighting_details 'calc w=1/[\s^2^(Fo^2^)+(0.0830P)^2^+0.0000P] where P=(Fo^2^+2Fc^2^)/3'
_refine_ls_weighting_scheme calc
_refine_ls_wR_factor_gt 0.1105
_refine_ls_wR_factor_ref 0.1148
_reflns_number_gt 693
_reflns_number_total 829
_reflns_threshold_expression >2sigma(I)
_cod_data_source_file ja071218psi20070222_084209.cif
_cod_data_source_block bpzme0m
_cod_original_sg_symbol_Hall '-C 2bc 2'
_cod_database_code 4109565

loop_
_symmetry_equiv_pos_as_xyz
'x, y, z'
'-x, -y+1/2, z+1/2'
'-x, y+1/2, -z+1/2'
'x, -y, -z'
'x+1/2, y+1/2, z'
'-x+1/2, -y+1, z+1/2'
'-x+1/2, y+1, -z+1/2'
'x+1/2, -y+1/2, -z'
'-x, -y, -z'
'x, y-1/2, -z-1/2'
'x, -y-1/2, z-1/2'
'-x, y, z'
'-x+1/2, -y+1/2, -z'
'x+1/2, y, -z-1/2'
'x+1/2, -y, z-1/2'
'-x+1/2, y+1/2, z'

loop_
_atom_site_label
_atom_site_type_symbol
_atom_site_fract_x
_atom_site_fract_y
_atom_site_fract_z
_atom_site_U_iso_or_equiv
_atom_site_adp_type
_atom_site_occupancy
_atom_site_symmetry_multiplicity
_atom_site_calc_flag
_atom_site_refinement_flags
S1 S 0.5000 0.20016(3) -0.04769(10) 0.0603(4) Uani 1 2 d S
C2 C 0.5000 0.18415(13) 0.2448(4) 0.0442(9) Uani 1 2 d S
N1 N 0.5000 0.14328(12) 0.0164(4) 0.0539(9) Uani 1 2 d S
S2 S 0.5000 0.23833(4) 0.14527(9) 0.0532(4) Uani 1 2 d S
N2 N 0.5000 0.09594(10) 0.2259(3) 0.0422(7) Uani 1 2 d S
C1 C 0.5000 0.14140(13) 0.1553(4) 0.0417(9) Uani 1 2 d S
C4 C 0.5000 0.09443(13) 0.3745(4) 0.0403(8) Uani 1 2 d S
S4 S 0.5000 0.13435(4) 0.63643(10) 0.0586(4) Uani 1 2 d S
N3 N 0.5000 0.05264(11) 0.4423(3) 0.0474(8) Uani 1 2 d S
N4 N 0.5000 0.18465(11) 0.3877(3) 0.0462(8) Uani 1 2 d S
C3 C 0.5000 0.14078(13) 0.4513(4) 0.0423(8) Uani 1 2 d S
S3 S 0.5000 0.05766(4) 0.62133(11) 0.0602(4) Uani 1 2 d S
C5 C 0.5000 0.05023(14) 0.1407(4) 0.0493(9) Uani 1 2 d S
H1A H 0.5000 0.0581 0.0399 0.074 Uiso 0.50 2 calc SPR
H2A H 0.3821 0.0314 0.1634 0.074 Uiso 0.25 1 calc PR
H3A H 0.6179 0.0314 0.1634 0.074 Uiso 0.25 1 calc PR
H4A H 0.5000 0.0225 0.2045 0.074 Uiso 0.50 2 calc SPR
H5A H 0.6179 0.0492 0.0810 0.074 Uiso 0.25 1 calc PR
H6A H 0.3821 0.0492 0.0810 0.074 Uiso 0.25 1 calc PR

loop_
_atom_site_aniso_label
_atom_site_aniso_U_11
_atom_site_aniso_U_22
_atom_site_aniso_U_33
_atom_site_aniso_U_23
_atom_site_aniso_U_13
_atom_site_aniso_U_12
S1 0.1099(9) 0.0417(6) 0.0293(6) 0.0042(4) 0.000 0.000
C2 0.060(2) 0.0369(19) 0.036(2) 0.0050(15) 0.000 0.000
N1 0.085(2) 0.0399(17) 0.0366(19) -0.0003(13) 0.000 0.000
S2 0.0938(8) 0.0339(5) 0.0319(6) 0.0037(3) 0.000 0.000
N2 0.0582(18) 0.0317(15) 0.0366(18) -0.0007(11) 0.000 0.000
C1 0.051(2) 0.0347(19) 0.040(2) 0.0023(13) 0.000 0.000
C4 0.042(2) 0.040(2) 0.038(2) 0.0049(14) 0.000 0.000
S4 0.0995(9) 0.0460(6) 0.0302(6) 0.0040(4) 0.000 0.000
N3 0.065(2) 0.0379(16) 0.0390(18) 0.0080(13) 0.000 0.000
N4 0.069(2) 0.0345(16) 0.0349(18) 0.0004(13) 0.000 0.000
C3 0.055(2) 0.0389(19) 0.033(2) 0.0034(14) 0.000 0.000
S3 0.0963(9) 0.0456(6) 0.0387(6) 0.0120(4) 0.000 0.000
C5 0.068(2) 0.039(2) 0.041(2) -0.0036(15) 0.000 0.000

loop_
_atom_type_symbol
_atom_type_description
_atom_type_scat_dispersion_real
_atom_type_scat_dispersion_imag
_atom_type_scat_source
C C 0.0181 0.0091 'International Tables Vol C Tables 4.2.6.8 and 6.1.1.4'
H H 0.0000 0.0000 'International Tables Vol C Tables 4.2.6.8 and 6.1.1.4'
N N 0.0311 0.0180 'International Tables Vol C Tables 4.2.6.8 and 6.1.1.4'
S S 0.3331 0.5567 'International Tables Vol C Tables 4.2.6.8 and 6.1.1.4'

loop_
_geom_angle_atom_site_label_1
_geom_angle_atom_site_label_2
_geom_angle_atom_site_label_3
_geom_angle
N1 S1 S2 99.10(12)
N4 C2 C1 126.1(3)
N4 C2 S2 121.5(3)
C1 C2 S2 112.4(3)
C1 N1 S1 113.3(3)
C2 S2 S1 91.93(13)
C4 N2 C1 119.6(3)
C4 N2 C5 120.7(3)
C1 N2 C5 119.7(3)
N1 C1 N2 120.2(3)
N1 C1 C2 123.2(3)
N2 C1 C2 116.6(3)
N3 C4 N2 120.6(3)
N3 C4 C3 121.6(3)
N2 C4 C3 117.8(3)
C3 S4 S3 91.97(12)
C4 N3 S3 114.2(3)
C2 N4 C3 115.7(3)
N4 C3 C4 124.2(3)
N4 C3 S4 122.1(3)
C4 C3 S4 113.7(3)
N3 S3 S4 98.54(11)
N2 C5 H1A 109.5
N2 C5 H2A 109.5
H1A C5 H2A 109.5
N2 C5 H3A 109.5
H1A C5 H3A 109.5
H2A C5 H3A 109.5
N2 C5 H4A 109.5
H1A C5 H4A 141.1
H2A C5 H4A 56.3
H3A C5 H4A 56.3
N2 C5 H5A 109.5
H1A C5 H5A 56.3
H2A C5 H5A 141.1
H3A C5 H5A 56.3
H4A C5 H5A 109.5
N2 C5 H6A 109.5
H1A C5 H6A 56.3
H2A C5 H6A 56.3
H3A C5 H6A 141.1
H4A C5 H6A 109.5
H5A C5 H6A 109.5

loop_
_geom_bond_atom_site_label_1
_geom_bond_atom_site_label_2
_geom_bond_distance
S1 N1 1.658(3)
S1 S2 2.0702(14)
C2 N4 1.326(4)
C2 C1 1.429(5)
C2 S2 1.740(4)
N1 C1 1.290(5)
N2 C4 1.380(4)
N2 C1 1.400(4)
N2 C5 1.474(4)
C4 N3 1.300(4)
C4 C3 1.449(5)
S4 C3 1.726(4)
S4 S3 2.0923(15)
N3 S3 1.667(3)
N4 C3 1.332(4)
C5 H1A 0.9600
C5 H2A 0.9600
C5 H3A 0.9600
C5 H4A 0.9600
C5 H5A 0.9600
C5 H6A 0.9600
